data_7045172
loop_
_publ_author_name
'Ma, Yu-Juan'
'Han, Song-De'
'Mu, Ying'
'Pan, Jie'
'Li, Jin-Hua'
'Wang, Guo-Ming'

_publ_section_title
;
 Bipyridine-triggered modulation of structure and properties of
 zinc-diphosphonates: coordination role vs. template rule.
;
_journal_issue 5
_journal_name_full 'Dalton transactions (Cambridge, England : 2003)'
_journal_page_first 1650
_journal_page_last 1656
_journal_paper_doi 10.1039/c7dt04542e
_journal_volume 47
_journal_year 2018
_chemical_formula_sum 'C24 H24 N4 O14 P4 Zn4'
_chemical_formula_weight 977.83
_space_group_crystal_system monoclinic
_space_group_IT_number 14
_space_group_name_Hall '-P 2yn'
_space_group_name_H-M_alt 'P 1 21/n 1'
_symmetry_space_group_name_Hall '-P 2yn'
_symmetry_space_group_name_H-M 'P 1 21/n 1'
_atom_sites_solution_hydrogens mixed
_audit_creation_method SHELXL-2016/6
_audit_update_record
;
2017-12-27 deposited with the CCDC.
2017-12-28 downloaded from the CCDC.
;
_cell_angle_alpha 90
_cell_angle_beta 90.505(4)
_cell_angle_gamma 90
_cell_formula_units_Z 4
_cell_length_a 10.4871(4)
_cell_length_b 13.1962(9)
_cell_length_c 26.4829(15)
_cell_measurement_reflns_used 3951
_cell_measurement_temperature 293(2)
_cell_measurement_theta_max 30.9720
_cell_measurement_theta_min 2.7760
_cell_volume 3664.8(4)
_computing_cell_refinement 'CrysAlisPro 1.171.39.16b (Rigaku OD, 2015)'
_computing_data_collection 'CrysAlisPro 1.171.39.16b (Rigaku OD, 2015)'
_computing_data_reduction 'CrysAlisPro 1.171.39.16b (Rigaku OD, 2015)'
_computing_molecular_graphics 'DIAMOND (Brandenburg, 1999)'
_computing_publication_material 'SHELXL-2016/6 (Sheldrick, 2016)'
_computing_structure_refinement 'SHELXL-2016/6 (Sheldrick, 2016)'
_computing_structure_solution 'SHELXL-2016/6 (Sheldrick, 2016)'
_diffrn_ambient_temperature 293(2)
_diffrn_measured_fraction_theta_full 0.999
_diffrn_measured_fraction_theta_max 0.999
_diffrn_measurement_device_type 'XtaLAB Mini (ROW)'
_diffrn_radiation_type MoK\a
_diffrn_radiation_wavelength 0.71073
_diffrn_reflns_av_R_equivalents 0.0297
_diffrn_reflns_av_unetI/netI 0.0412
_diffrn_reflns_Laue_measured_fraction_full 0.999
_diffrn_reflns_Laue_measured_fraction_max 0.999
_diffrn_reflns_limit_h_max 12
_diffrn_reflns_limit_h_min -12
_diffrn_reflns_limit_k_max 15
_diffrn_reflns_limit_k_min -15
_diffrn_reflns_limit_l_max 31
_diffrn_reflns_limit_l_min -30
_diffrn_reflns_number 13695
_diffrn_reflns_point_group_measured_fraction_full 0.999
_diffrn_reflns_point_group_measured_fraction_max 0.999
_diffrn_reflns_theta_full 25.006
_diffrn_reflns_theta_max 25.006
_diffrn_reflns_theta_min 2.602
_exptl_absorpt_coefficient_mu 2.827
_exptl_absorpt_correction_T_max 0.601
_exptl_absorpt_correction_T_min 0.498
_exptl_absorpt_correction_type multi-scan
_exptl_absorpt_process_details
;
CrysAlisPro 1.171.39.16b (Rigaku Oxford Diffraction, 2015)
Empirical absorption correction using spherical harmonics,
 implemented in SCALE3 ABSPACK scaling algorithm.
;
_exptl_crystal_colour pale-yellow
_exptl_crystal_density_diffrn 1.772
_exptl_crystal_description block
_exptl_crystal_F_000 1952
_exptl_crystal_size_max 0.25
_exptl_crystal_size_mid 0.22
_exptl_crystal_size_min 0.18
_refine_diff_density_max 0.822
_refine_diff_density_min -0.603
_refine_diff_density_rms 0.083
_refine_ls_extinction_method none
_refine_ls_goodness_of_fit_ref 0.921
_refine_ls_hydrogen_treatment constr
_refine_ls_matrix_type full
_refine_ls_number_parameters 453
_refine_ls_number_reflns 6452
_refine_ls_number_restraints 1
_refine_ls_restrained_S_all 0.921
_refine_ls_R_factor_all 0.0518
_refine_ls_R_factor_gt 0.0337
_refine_ls_shift/su_max 0.001
_refine_ls_shift/su_mean 0.000
_refine_ls_structure_factor_coef Fsqd
_refine_ls_weighting_details 'w=1/[\s^2^(Fo^2^)+12.0000P] where P=(Fo^2^+2Fc^2^)/3'
_refine_ls_weighting_scheme calc
_refine_ls_wR_factor_gt 0.0655
_refine_ls_wR_factor_ref 0.0707
_reflns_Friedel_coverage 0.000
_reflns_number_gt 4942
_reflns_number_total 6452
_reflns_threshold_expression 'I > 2\s(I)'
_cod_data_source_file c7dt04542e2.cif
_cod_data_source_block 1_sq_CCDC1
_cod_depositor_comments 'Adding full bibliography for 7045171--7045172.cif.'
_cod_database_code 7045172
_shelx_shelxl_version_number 2016/6
_shelx_space_group_comment
;
The symmetry employed for this shelxl refinement is uniquely defined
by the following loop, which should always be used as a source of
symmetry information in preference to the above space-group names.
They are only intended as comments.
;

loop_
_space_group_symop_operation_xyz
'x, y, z'
'-x+1/2, y+1/2, -z+1/2'
'-x, -y, -z'
'x-1/2, -y-1/2, z-1/2'

loop_
_atom_site_label
_atom_site_type_symbol
_atom_site_fract_x
_atom_site_fract_y
_atom_site_fract_z
_atom_site_U_iso_or_equiv
_atom_site_adp_type
_atom_site_occupancy
_atom_site_site_symmetry_order
_atom_site_calc_flag
_atom_site_refinement_flags_posn
_atom_site_refinement_flags_adp
C1 C 0.6178(3) 0.2822(3) 0.08018(14) 0.0306(9) Uani 1 1 d . .
C2 C 0.7100(4) 0.3354(4) 0.04685(15) 0.0405(11) Uani 1 1 d . .
H2A H 0.742234 0.288628 0.022291 0.061 Uiso 1 1 calc R U
H2B H 0.779441 0.361266 0.066884 0.061 Uiso 1 1 calc R U
H2C H 0.667762 0.390410 0.029921 0.061 Uiso 1 1 calc R U
C3 C 1.1301(4) 0.2641(3) 0.18207(14) 0.0324(10) Uani 1 1 d . .
C4 C 1.0389(4) 0.2128(4) 0.21668(16) 0.0483(13) Uani 1 1 d . .
H4A H 1.079800 0.155399 0.232130 0.073 Uiso 1 1 calc R U
H4B H 0.965586 0.190481 0.197773 0.073 Uiso 1 1 calc R U
H4C H 1.012682 0.259442 0.242385 0.073 Uiso 1 1 calc R U
C5 C 0.8107(4) 0.3883(3) 0.29439(15) 0.0352(10) Uani 1 1 d . .
H5 H 0.896589 0.379528 0.287146 0.042 Uiso 1 1 calc R U
C6 C 0.7739(4) 0.3896(3) 0.34414(14) 0.0348(10) Uani 1 1 d . .
H6 H 0.834513 0.381098 0.369655 0.042 Uiso 1 1 calc R U
C7 C 0.6473(4) 0.4034(3) 0.35627(14) 0.0285(9) Uani 1 1 d . .
C8 C 0.5636(4) 0.4198(3) 0.31643(15) 0.0379(11) Uani 1 1 d . .
H8 H 0.478214 0.433440 0.322785 0.045 Uiso 1 1 calc R U
C9 C 0.6059(4) 0.4162(4) 0.26773(15) 0.0376(11) Uani 1 1 d . .
H9 H 0.547334 0.425907 0.241596 0.045 Uiso 1 1 calc R U
C10 C 0.6436(4) 0.3849(3) 0.49781(15) 0.0337(10) Uani 1 1 d . .
H10 H 0.701947 0.387826 0.524431 0.040 Uiso 1 1 calc R U
C11 C 0.6865(4) 0.3990(3) 0.44958(15) 0.0352(10) Uani 1 1 d . .
H11 H 0.772664 0.410886 0.443981 0.042 Uiso 1 1 calc R U
C12 C 0.6017(4) 0.3955(3) 0.40904(14) 0.0279(9) Uani 1 1 d . .
C13 C 0.4746(4) 0.3796(3) 0.41992(14) 0.0320(9) Uani 1 1 d . .
H13 H 0.414302 0.377468 0.393986 0.038 Uiso 1 1 calc R U
C14 C 0.4375(4) 0.3671(3) 0.46924(15) 0.0332(10) Uani 1 1 d . .
H14 H 0.351301 0.358280 0.475878 0.040 Uiso 1 1 calc R U
C15 C 0.6482(4) 0.1396(3) 0.26519(14) 0.0302(9) Uani 1 1 d . .
H15 H 0.707127 0.135084 0.239229 0.036 Uiso 1 1 calc R U
C16 C 0.6913(4) 0.1327(3) 0.31407(14) 0.0305(9) Uani 1 1 d . .
H16 H 0.777873 0.124543 0.320798 0.037 Uiso 1 1 calc R U
C17 C 0.6055(4) 0.1378(3) 0.35340(14) 0.0263(9) Uani 1 1 d . .
C18 C 0.4777(4) 0.1508(3) 0.34057(15) 0.0363(10) Uani 1 1 d . .
H18 H 0.416533 0.154795 0.365706 0.044 Uiso 1 1 calc R U
C19 C 0.4422(4) 0.1576(3) 0.29074(15) 0.0369(10) Uani 1 1 d . .
H19 H 0.356312 0.166200 0.282819 0.044 Uiso 1 1 calc R U
C20 C 0.8106(4) 0.1320(4) 0.47030(15) 0.0443(12) Uani 1 1 d . .
H20 H 0.896563 0.138695 0.478622 0.053 Uiso 1 1 calc R U
C21 C 0.7744(4) 0.1378(4) 0.42058(15) 0.0415(11) Uani 1 1 d . .
H21 H 0.835539 0.147755 0.395859 0.050 Uiso 1 1 calc R U
C22 C 0.6474(4) 0.1288(3) 0.40694(14) 0.0290(9) Uani 1 1 d . .
C23 C 0.5627(4) 0.1117(3) 0.44516(15) 0.0400(11) Uani 1 1 d . .
H23 H 0.476587 0.102890 0.437611 0.048 Uiso 1 1 calc R U
C24 C 0.6039(4) 0.1074(3) 0.49444(15) 0.0396(11) Uani 1 1 d . .
H24 H 0.544171 0.097322 0.519716 0.048 Uiso 1 1 calc R U
N1 N 0.7283(3) 0.3991(2) 0.25612(12) 0.0288(8) Uani 1 1 d . .
N2 N 0.5200(3) 0.3669(3) 0.50805(11) 0.0284(7) Uani 1 1 d . .
N3 N 0.5256(3) 0.1525(2) 0.25326(11) 0.0284(7) Uani 1 1 d . .
N4 N 0.7265(3) 0.1171(3) 0.50738(12) 0.0314(8) Uani 1 1 d . .
O1 O 0.9524(2) 0.4140(2) 0.17612(11) 0.0413(8) Uani 1 1 d . .
O2 O 1.1503(2) 0.4324(2) 0.12426(11) 0.0345(7) Uani 1 1 d . .
O3 O 0.9835(2) 0.3054(2) 0.09867(10) 0.0302(6) Uani 1 1 d . .
O4 O 1.1006(2) 0.1013(2) 0.12142(10) 0.0316(6) Uani 1 1 d . .
O5 O 1.2708(2) 0.2280(2) 0.09826(9) 0.0281(6) Uani 1 1 d . .
O6 O 1.3026(2) 0.1121(2) 0.17239(10) 0.0373(7) Uani 1 1 d . .
O7 O 0.4439(2) 0.4329(2) 0.09156(11) 0.0365(7) Uani 1 1 d . .
O8 O 0.4750(2) 0.3136(2) 0.16418(9) 0.0281(6) Uani 1 1 d . .
O9 O 0.6451(2) 0.4418(2) 0.14344(10) 0.0306(6) Uani 1 1 d . .
O10 O 0.5917(2) 0.1113(2) 0.13410(10) 0.0305(6) Uani 1 1 d . .
O11 O 0.7607(2) 0.2336(2) 0.16325(9) 0.0261(6) Uani 1 1 d . .
O12 O 0.7920(2) 0.1273(2) 0.08491(10) 0.0345(7) Uani 1 1 d . .
O13 O 0.5195(3) 0.2370(3) 0.04740(12) 0.0557(9) Uani 1 1 d . .
H13A H 0.466985 0.207392 0.064768 0.083 Uiso 1 1 calc R U
O14 O 1.2287(3) 0.3119(3) 0.21374(11) 0.0568(10) Uani 1 1 d D .
H14A H 1.285395 0.333600 0.195448 0.085 Uiso 1 1 d DR U
P1 P 1.04741(9) 0.36000(8) 0.14296(4) 0.0303(2) Uani 1 1 d . .
P2 P 1.20584(9) 0.17076(8) 0.14050(4) 0.0267(2) Uani 1 1 d . .
P3 P 0.54078(9) 0.37318(8) 0.12275(4) 0.0264(2) Uani 1 1 d . .
P4 P 0.69762(9) 0.18248(8) 0.11781(4) 0.0254(2) Uani 1 1 d . .
Zn1 Zn 0.77874(4) 0.37619(4) 0.18319(2) 0.02443(11) Uani 1 1 d . .
Zn2 Zn 0.47009(4) 0.16896(4) 0.18089(2) 0.02546(11) Uani 1 1 d . .
Zn3 Zn 0.96825(4) 0.16299(3) 0.07989(2) 0.02460(11) Uani 1 1 d . .
Zn4 Zn 1.27829(4) 0.37317(4) 0.08071(2) 0.02848(12) Uani 1 1 d . .

loop_
_atom_site_aniso_label
_atom_site_aniso_U_11
_atom_site_aniso_U_22
_atom_site_aniso_U_33
_atom_site_aniso_U_23
_atom_site_aniso_U_13
_atom_site_aniso_U_12
C1 0.0234(19) 0.043(3) 0.026(2) -0.0016(19) 0.0007(16) -0.0091(19)
C2 0.044(2) 0.051(3) 0.026(2) -0.006(2) 0.0178(19) -0.017(2)
C3 0.031(2) 0.048(3) 0.0177(19) -0.0075(19) 0.0006(16) -0.014(2)
C4 0.053(3) 0.062(3) 0.030(2) -0.018(2) 0.027(2) -0.028(3)
C5 0.028(2) 0.048(3) 0.029(2) -0.006(2) 0.0042(17) -0.002(2)
C6 0.031(2) 0.051(3) 0.022(2) 0.0003(19) -0.0006(17) -0.001(2)
C7 0.036(2) 0.026(2) 0.024(2) -0.0017(17) 0.0065(17) -0.0027(18)
C8 0.035(2) 0.052(3) 0.027(2) -0.002(2) 0.0052(18) 0.010(2)
C9 0.032(2) 0.056(3) 0.024(2) -0.002(2) 0.0004(17) 0.007(2)
C10 0.035(2) 0.040(3) 0.026(2) 0.0047(19) -0.0019(17) 0.000(2)
C11 0.031(2) 0.046(3) 0.029(2) 0.003(2) 0.0043(17) -0.004(2)
C12 0.034(2) 0.026(2) 0.023(2) 0.0018(17) 0.0019(16) 0.0008(18)
C13 0.032(2) 0.041(3) 0.022(2) 0.0045(19) 0.0000(16) 0.0056(19)
C14 0.028(2) 0.041(3) 0.030(2) 0.0025(19) 0.0050(17) -0.0005(19)
C15 0.031(2) 0.037(2) 0.023(2) 0.0045(18) 0.0003(16) -0.0026(19)
C16 0.030(2) 0.034(2) 0.027(2) 0.0047(18) -0.0043(17) -0.0006(18)
C17 0.033(2) 0.024(2) 0.022(2) -0.0005(16) -0.0056(16) 0.0015(17)
C18 0.035(2) 0.050(3) 0.024(2) 0.001(2) -0.0004(17) 0.004(2)
C19 0.028(2) 0.055(3) 0.027(2) 0.005(2) -0.0054(17) 0.003(2)
C20 0.034(2) 0.072(4) 0.027(2) -0.011(2) -0.0066(19) 0.008(2)
C21 0.036(2) 0.063(3) 0.025(2) -0.003(2) -0.0017(18) 0.007(2)
C22 0.037(2) 0.027(2) 0.023(2) -0.0029(17) -0.0053(17) 0.0008(18)
C23 0.038(2) 0.052(3) 0.029(2) 0.007(2) -0.0087(19) -0.007(2)
C24 0.039(2) 0.055(3) 0.026(2) 0.004(2) -0.0036(18) -0.009(2)
N1 0.0294(17) 0.032(2) 0.0248(17) -0.0041(15) 0.0042(14) -0.0024(15)
N2 0.0280(17) 0.035(2) 0.0227(17) 0.0029(15) 0.0040(13) 0.0012(15)
N3 0.0291(17) 0.034(2) 0.0220(17) 0.0051(15) -0.0042(14) 0.0008(15)
N4 0.0366(19) 0.034(2) 0.0231(18) -0.0020(15) -0.0072(15) -0.0003(16)
O1 0.0242(14) 0.0430(18) 0.057(2) -0.0296(15) 0.0136(13) -0.0080(13)
O2 0.0255(14) 0.0284(16) 0.0498(18) -0.0079(13) 0.0080(13) -0.0036(12)
O3 0.0267(14) 0.0305(16) 0.0332(15) -0.0079(12) 0.0001(11) -0.0018(12)
O4 0.0247(13) 0.0348(17) 0.0353(16) -0.0010(13) -0.0052(12) -0.0011(12)
O5 0.0225(13) 0.0338(16) 0.0279(14) 0.0041(12) 0.0019(11) -0.0005(12)
O6 0.0232(14) 0.0467(19) 0.0418(17) 0.0220(14) -0.0098(12) -0.0058(13)
O7 0.0213(13) 0.0431(18) 0.0450(17) 0.0199(14) -0.0064(12) -0.0019(13)
O8 0.0241(13) 0.0320(16) 0.0282(14) 0.0056(12) 0.0039(11) -0.0008(12)
O9 0.0253(13) 0.0307(16) 0.0357(16) 0.0030(13) -0.0027(12) -0.0019(12)
O10 0.0223(13) 0.0294(16) 0.0399(16) -0.0042(13) 0.0058(12) -0.0032(12)
O11 0.0243(13) 0.0299(15) 0.0239(13) -0.0040(12) -0.0021(10) -0.0012(12)
O12 0.0220(13) 0.0421(18) 0.0394(16) -0.0170(14) 0.0065(12) -0.0065(13)
O13 0.054(2) 0.068(2) 0.0448(19) 0.0036(18) -0.0205(16) -0.0178(18)
O14 0.053(2) 0.084(3) 0.0331(18) -0.0059(17) -0.0099(15) -0.0247(19)
P1 0.0201(5) 0.0343(6) 0.0366(6) -0.0136(5) 0.0070(4) -0.0044(4)
P2 0.0192(5) 0.0357(6) 0.0250(5) 0.0051(5) -0.0043(4) -0.0030(4)
P3 0.0188(5) 0.0318(6) 0.0285(5) 0.0065(5) -0.0036(4) -0.0017(4)
P4 0.0194(5) 0.0306(6) 0.0264(5) -0.0074(4) 0.0029(4) -0.0028(4)
Zn1 0.0203(2) 0.0333(3) 0.0197(2) -0.00552(19) 0.00250(17) -0.00077(19)
Zn2 0.0212(2) 0.0348(3) 0.0202(2) 0.0048(2) -0.00182(17) -0.0011(2)
Zn3 0.0197(2) 0.0335(3) 0.0206(2) -0.00622(19) 0.00084(17) -0.00010(19)
Zn4 0.0224(2) 0.0430(3) 0.0200(2) 0.0028(2) -0.00272(17) -0.0007(2)

loop_
_atom_type_symbol
_atom_type_description
_atom_type_scat_dispersion_real
_atom_type_scat_dispersion_imag
_atom_type_scat_source
C C 0.0033 0.0016 'International Tables Vol C Tables 4.2.6.8 and 6.1.1.4'
H H 0.0000 0.0000 'International Tables Vol C Tables 4.2.6.8 and 6.1.1.4'
N N 0.0061 0.0033 'International Tables Vol C Tables 4.2.6.8 and 6.1.1.4'
O O 0.0106 0.0060 'International Tables Vol C Tables 4.2.6.8 and 6.1.1.4'
P P 0.1023 0.0942 'International Tables Vol C Tables 4.2.6.8 and 6.1.1.4'
Zn Zn 0.2839 1.4301 'International Tables Vol C Tables 4.2.6.8 and 6.1.1.4'

loop_
_geom_angle_atom_site_label_1
_geom_angle_atom_site_label_2
_geom_angle_atom_site_label_3
_geom_angle
_geom_angle_site_symmetry_1
_geom_angle_site_symmetry_3
O13 C1 C2 107.3(3) . .
O13 C1 P3 108.6(3) . .
C2 C1 P3 110.3(3) . .
O13 C1 P4 110.0(3) . .
C2 C1 P4 111.2(3) . .
P3 C1 P4 109.5(2) . .
O14 C3 C4 107.2(3) . .
O14 C3 P2 108.9(3) . .
C4 C3 P2 110.3(3) . .
O14 C3 P1 110.6(3) . .
C4 C3 P1 110.8(3) . .
P2 C3 P1 109.08(19) . .
N1 C5 C6 122.8(4) . .
C5 C6 C7 120.1(4) . .
C8 C7 C6 116.6(4) . .
C8 C7 C12 121.4(4) . .
C6 C7 C12 121.9(3) . .
C7 C8 C9 120.3(4) . .
N1 C9 C8 122.7(4) . .
N2 C10 C11 122.4(4) . .
C10 C11 C12 120.2(4) . .
C13 C12 C11 117.1(4) . .
C13 C12 C7 121.8(3) . .
C11 C12 C7 121.0(4) . .
C14 C13 C12 119.8(4) . .
N2 C14 C13 122.9(4) . .
N3 C15 C16 122.8(4) . .
C15 C16 C17 119.8(4) . .
C16 C17 C18 117.0(3) . .
C16 C17 C22 121.7(3) . .
C18 C17 C22 121.3(4) . .
C19 C18 C17 119.8(4) . .
N3 C19 C18 122.7(4) . .
N4 C20 C21 122.2(4) . .
C20 C21 C22 120.4(4) . .
C23 C22 C21 116.8(4) . .
C23 C22 C17 122.0(3) . .
C21 C22 C17 121.3(4) . .
C22 C23 C24 120.5(4) . .
N4 C24 C23 122.3(4) . .
C5 N1 C9 117.3(3) . .
C5 N1 Zn1 122.3(3) . .
C9 N1 Zn1 120.0(3) . .
C14 N2 C10 117.5(3) . .
C14 N2 Zn3 123.1(3) . 4_566
C10 N2 Zn3 119.4(3) . 4_566
C19 N3 C15 118.0(3) . .
C19 N3 Zn2 121.3(2) . .
C15 N3 Zn2 120.7(3) . .
C20 N4 C24 117.7(3) . .
C20 N4 Zn4 121.5(3) . 4_566
C24 N4 Zn4 120.3(3) . 4_566
P1 O1 Zn1 124.80(16) . .
P1 O2 Zn4 115.78(16) . .
P1 O3 Zn3 133.27(17) . .
P2 O4 Zn3 116.73(16) . .
P2 O5 Zn4 132.59(17) . .
P2 O6 Zn2 117.99(16) . 1_655
P3 O7 Zn4 117.72(16) . 1_455
P3 O8 Zn2 132.79(17) . .
P3 O9 Zn1 116.26(16) . .
P4 O10 Zn2 115.11(15) . .
P4 O11 Zn1 132.54(16) . .
P4 O12 Zn3 124.01(16) . .
O3 P1 O1 112.45(15) . .
O3 P1 O2 110.65(16) . .
O1 P1 O2 111.38(16) . .
O3 P1 C3 107.95(17) . .
O1 P1 C3 107.80(18) . .
O2 P1 C3 106.31(16) . .
O5 P2 O4 112.66(15) . .
O5 P2 O6 111.12(15) . .
O4 P2 O6 110.85(16) . .
O5 P2 C3 107.89(17) . .
O4 P2 C3 106.70(16) . .
O6 P2 C3 107.33(18) . .
O9 P3 O8 112.19(15) . .
O9 P3 O7 111.23(16) . .
O8 P3 O7 110.73(15) . .
O9 P3 C1 106.96(16) . .
O8 P3 C1 108.04(17) . .
O7 P3 C1 107.46(17) . .
O12 P4 O10 110.45(16) . .
O12 P4 O11 112.74(14) . .
O10 P4 O11 111.23(15) . .
O12 P4 C1 109.17(17) . .
O10 P4 C1 105.35(16) . .
O11 P4 C1 107.57(16) . .
O1 Zn1 O9 121.05(13) . .
O1 Zn1 O11 108.40(11) . .
O9 Zn1 O11 102.33(10) . .
O1 Zn1 N1 108.22(12) . .
O9 Zn1 N1 104.82(12) . .
O11 Zn1 N1 111.94(12) . .
O6 Zn2 O10 112.14(12) 1_455 .
O6 Zn2 O8 112.33(11) 1_455 .
O10 Zn2 O8 102.65(11) . .
O6 Zn2 N3 109.04(12) 1_455 .
O10 Zn2 N3 112.34(12) . .
O8 Zn2 N3 108.20(12) . .
O12 Zn3 O4 122.94(12) . .
O12 Zn3 O3 107.26(11) . .
O4 Zn3 O3 101.68(11) . .
O12 Zn3 N2 106.55(12) . 4_665
O4 Zn3 N2 104.76(12) . 4_665
O3 Zn3 N2 113.95(12) . 4_665
O7 Zn4 O2 111.92(12) 1_655 .
O7 Zn4 O5 113.57(11) 1_655 .
O2 Zn4 O5 102.81(11) . .
O7 Zn4 N4 110.63(13) 1_655 4_665
O2 Zn4 N4 111.41(13) . 4_665
O5 Zn4 N4 106.14(12) . 4_665

loop_
_geom_bond_atom_site_label_1
_geom_bond_atom_site_label_2
_geom_bond_distance
_geom_bond_site_symmetry_2
C1 O13 1.468(4) .
C1 C2 1.490(5) .
C1 P3 1.838(4) .
C1 P4 1.847(4) .
C3 O14 1.468(4) .
C3 C4 1.493(5) .
C3 P2 1.837(4) .
C3 P1 1.847(4) .
C5 N1 1.333(5) .
C5 C6 1.376(5) .
C6 C7 1.381(5) .
C7 C8 1.384(5) .
C7 C12 1.485(5) .
C8 C9 1.368(5) .
C9 N1 1.342(5) .
C10 N2 1.348(5) .
C10 C11 1.371(5) .
C11 C12 1.389(5) .
C12 C13 1.382(5) .
C13 C14 1.376(5) .
C14 N2 1.337(5) .
C15 N3 1.333(5) .
C15 C16 1.370(5) .
C16 C17 1.384(5) .
C17 C18 1.390(5) .
C17 C22 1.486(5) .
C18 C19 1.371(5) .
C19 N3 1.330(5) .
C20 N4 1.340(5) .
C20 C21 1.369(5) .
C21 C22 1.382(5) .
C22 C23 1.372(6) .
C23 C24 1.372(5) .
C24 N4 1.335(5) .
N1 Zn1 2.030(3) .
N2 Zn3 2.022(3) 4_566
N3 Zn2 2.010(3) .
N4 Zn4 2.016(3) 4_566
O1 P1 1.512(3) .
O1 Zn1 1.899(3) .
O2 P1 1.527(3) .
O2 Zn4 1.942(3) .
O3 P1 1.527(3) .
O3 Zn3 1.950(3) .
O4 P2 1.517(3) .
O4 Zn3 1.942(2) .
O5 P2 1.517(3) .
O5 Zn4 1.973(3) .
O6 P2 1.526(3) .
O6 Zn2 1.922(3) 1_655
O7 P3 1.524(3) .
O7 Zn4 1.926(3) 1_455
O8 P3 1.520(3) .
O8 Zn2 1.961(3) .
O9 P3 1.519(3) .
O9 Zn1 1.948(2) .
O10 P4 1.520(3) .
O10 Zn2 1.941(3) .
O11 P4 1.525(2) .
O11 Zn1 1.963(3) .
O12 P4 1.511(3) .
O12 Zn3 1.914(2) .
